data_7044407
loop_
_publ_author_name
'Hill, Anthony'
'Foreman, Mark'
'Ma, Chenxi'
'Otten, Natalie E.'
'Sharma, Manab'
'Tshabang, Never'
'Ward, Jas S.'

_publ_section_title
;
 Dihydrobis(methimazolyl)borato Complexes of Ruthenium and Osmium
;
_journal_name_full 'Dalton Trans.'
_journal_paper_doi 10.1039/C7DT02420G
_journal_year 2017
_chemical_formula_moiety 'C28 H29 B1 Cl3 N4 O1 P1 Ru1 S2 Se1'
_chemical_formula_sum 'C28 H29 B Cl3 N4 O P Ru S2 Se'
_chemical_formula_weight 829.87
_space_group_IT_number 14
_symmetry_cell_setting monoclinic
_symmetry_space_group_name_Hall '-P 2yn'
_symmetry_space_group_name_H-M 'P 1 21/n 1'
_atom_sites_solution_hydrogens difmap
_atom_sites_solution_primary other
_audit_update_record
;
2017-03-03 deposited with the CCDC.
2017-09-28 downloaded from the CCDC.
;
_cell_angle_alpha 90
_cell_angle_beta 99.3538(8)
_cell_angle_gamma 90
_cell_formula_units_Z 4
_cell_length_a 9.82220(10)
_cell_length_b 17.73210(10)
_cell_length_c 19.1412(2)
_cell_measurement_reflns_used 14076
_cell_measurement_temperature 150
_cell_measurement_theta_max 72
_cell_measurement_theta_min 3
_cell_volume 3289.46(5)
_computing_cell_refinement 'CrysAlisPro, (Agilent, 2011)'
_computing_data_collection 'SuperNova, (Oxford Diffraction, 2010)'
_computing_data_reduction 'CrysAlisPro, (Agilent, 2011)'
_computing_molecular_graphics 'CAMERON (Watkin et al., 1996)'
_computing_publication_material 'CRYSTALS (Betteridge et al., 2003)'
_computing_structure_refinement 'CRYSTALS (Betteridge et al., 2003)'
_computing_structure_solution 'Superflip (Palatinus & Chapuis, 2007)'
_diffrn_ambient_temperature 150
_diffrn_measured_fraction_theta_full 0.998
_diffrn_measured_fraction_theta_max 0.994
_diffrn_measurement_device Area
_diffrn_measurement_device_type 'Oxford Diffraction SuperNova'
_diffrn_measurement_method '\f and \w'
_diffrn_radiation_monochromator graphite
_diffrn_radiation_type 'Cu K\a'
_diffrn_radiation_wavelength 1.54180
_diffrn_reflns_av_R_equivalents 0.025
_diffrn_reflns_limit_h_max 12
_diffrn_reflns_limit_h_min -8
_diffrn_reflns_limit_k_max 21
_diffrn_reflns_limit_k_min -21
_diffrn_reflns_limit_l_max 23
_diffrn_reflns_limit_l_min -23
_diffrn_reflns_number 25448
_diffrn_reflns_theta_full 70.820
_diffrn_reflns_theta_max 72.266
_diffrn_reflns_theta_min 3.419
_diffrn_standards_number 0
_exptl_absorpt_coefficient_mu 9.255
_exptl_absorpt_correction_T_max 0.68
_exptl_absorpt_correction_T_min 0.45
_exptl_absorpt_correction_type multi-scan
_exptl_absorpt_process_details 'CrysAlisPro, (Agilent, 2011)'
_exptl_crystal_colour orange
_exptl_crystal_density_diffrn 1.676
_exptl_crystal_density_method 'not measured'
_exptl_crystal_description plate
_exptl_crystal_F_000 1656
_exptl_crystal_size_max 0.137
_exptl_crystal_size_mid 0.063
_exptl_crystal_size_min 0.041
_refine_diff_density_max 1.36
_refine_diff_density_min -0.72
_refine_ls_extinction_method None
_refine_ls_goodness_of_fit_ref 1.0639
_refine_ls_hydrogen_treatment mixed
_refine_ls_matrix_type full
_refine_ls_number_parameters 388
_refine_ls_number_reflns 6448
_refine_ls_number_restraints 2
_refine_ls_R_factor_all 0.0350
_refine_ls_R_factor_gt 0.0327
_refine_ls_shift/su_max 0.0127434
_refine_ls_shift/su_mean 0.0001666
_refine_ls_structure_factor_coef Fsqd
_refine_ls_weighting_details
;
 Method= Modified Sheldrick 
 w=1/[\s^2^(F^2^) + ( 0.03P)^2^ + 6.94P] 
 ,where P=(max(Fo^2^,0) + 2Fc^2^)/3 
;
_refine_ls_weighting_scheme calc
_refine_ls_wR_factor_all 0.0825
_refine_ls_wR_factor_gt 0.0813
_refine_ls_wR_factor_ref 0.0825
_reflns_limit_h_max 11
_reflns_limit_h_min -12
_reflns_limit_k_max 21
_reflns_limit_k_min 0
_reflns_limit_l_max 23
_reflns_limit_l_min 0
_reflns_number_gt 6048
_reflns_number_total 6448
_reflns_threshold_expression I>2.0\s(I)
_oxford_diffrn_Wilson_B_factor 2.15
_oxford_diffrn_Wilson_scale 0.11
_oxford_refine_ls_r_factor_ref 0.0350
_oxford_refine_ls_scale 2.548(14)
_oxford_reflns_number_all 6448
_oxford_reflns_threshold_expression_ref I>-10.0\s(I)
_cod_data_source_file c7dt02420g2.cif
_cod_data_source_block Compound_3c
_cod_original_cell_volume 3289.46(3)
_cod_original_sg_symbol_H-M 'P 21/n '
_cod_original_formula_sum 'C28 H29 B1 Cl3 N4 O1 P1 Ru1 S2 Se1'
_cod_database_code 7044407

loop_
_symmetry_equiv_pos_as_xyz
x,y,z
-x,-y,-z
x+1/2,-y+1/2,z+1/2
-x+1/2,y+1/2,-z+1/2

loop_
_atom_site_label
_atom_site_type_symbol
_atom_site_fract_x
_atom_site_fract_y
_atom_site_fract_z
_atom_site_U_iso_or_equiv
_atom_site_occupancy
_atom_site_adp_type
_atom_site_refinement_flags_posn
Ru1 Ru 0.63090(2) 0.345142(12) 0.605628(12) 0.0219 1.0000 Uani D
Se1 Se 0.50631(3) 0.25135(2) 0.683341(19) 0.0304 1.0000 Uani D
S1 S 0.83356(8) 0.28461(4) 0.67033(5) 0.0316 1.0000 Uani .
S2 S 0.63905(10) 0.43110(5) 0.70500(4) 0.0345 1.0000 Uani .
P1 P 0.60962(8) 0.26175(4) 0.51054(4) 0.0226 1.0000 Uani .
O9 O 0.3922(3) 0.43634(16) 0.53778(14) 0.0428 1.0000 Uani .
N1 N 0.9507(3) 0.40071(15) 0.60701(15) 0.0289 1.0000 Uani .
N2 N 1.0987(3) 0.32538(18) 0.67050(17) 0.0385 1.0000 Uani .
N3 N 0.7844(3) 0.50898(15) 0.61800(16) 0.0322 1.0000 Uani .
N4 N 0.7299(4) 0.57593(17) 0.70492(19) 0.0428 1.0000 Uani .
C1 C 0.9626(3) 0.33921(19) 0.64860(18) 0.0293 1.0000 Uani .
C2 C 1.1742(4) 0.3797(3) 0.6421(2) 0.0451 1.0000 Uani .
C3 C 1.0850(4) 0.4257(2) 0.6028(2) 0.0399 1.0000 Uani .
C4 C 1.1509(4) 0.2642(3) 0.7185(3) 0.0571 1.0000 Uani .
C5 C 0.7208(4) 0.50715(18) 0.67540(19) 0.0317 1.0000 Uani .
C6 C 0.8324(4) 0.5822(2) 0.6116(2) 0.0443 1.0000 Uani .
C7 C 0.7987(5) 0.6233(2) 0.6651(3) 0.0536 1.0000 Uani .
C8 C 0.6749(6) 0.5965(3) 0.7688(3) 0.0597 1.0000 Uani .
C9 C 0.4744(4) 0.4018(2) 0.56104(17) 0.0298 1.0000 Uani .
C10 C 0.6943(3) 0.16953(18) 0.52611(17) 0.0272 1.0000 Uani .
C11 C 0.6177(4) 0.1044(2) 0.53044(19) 0.0345 1.0000 Uani .
C12 C 0.6822(5) 0.0353(2) 0.5452(2) 0.0452 1.0000 Uani .
C13 C 0.8238(5) 0.0301(2) 0.5539(2) 0.0483 1.0000 Uani .
C14 C 0.9023(4) 0.0940(2) 0.5514(2) 0.0443 1.0000 Uani .
C15 C 0.8376(4) 0.1642(2) 0.5390(2) 0.0344 1.0000 Uani .
C16 C 0.6767(3) 0.30348(18) 0.43496(17) 0.0270 1.0000 Uani .
C17 C 0.7894(4) 0.2764(2) 0.40660(19) 0.0347 1.0000 Uani .
C18 C 0.8397(4) 0.3170(2) 0.3538(2) 0.0426 1.0000 Uani .
C19 C 0.7784(4) 0.3831(2) 0.3285(2) 0.0432 1.0000 Uani .
C20 C 0.6641(5) 0.4094(2) 0.3542(2) 0.0429 1.0000 Uani .
C21 C 0.6138(4) 0.3702(2) 0.40747(19) 0.0371 1.0000 Uani .
C22 C 0.4343(3) 0.23512(17) 0.46885(18) 0.0276 1.0000 Uani .
C23 C 0.3215(4) 0.2452(2) 0.5030(2) 0.0359 1.0000 Uani .
C24 C 0.1909(4) 0.2214(2) 0.4709(2) 0.0461 1.0000 Uani .
C25 C 0.1732(4) 0.1870(2) 0.4054(2) 0.0458 1.0000 Uani .
C26 C 0.2843(4) 0.1772(2) 0.3707(2) 0.0459 1.0000 Uani .
C27 C 0.4149(4) 0.2014(2) 0.4024(2) 0.0367 1.0000 Uani .
C100 C 0.3100(5) -0.0237(3) 0.6449(2) 0.0543 1.0000 Uani .
B1 B 0.8184(4) 0.4419(2) 0.57319(19) 0.0282 1.0000 Uani .
Cl101 Cl 0.46314(13) -0.04781(8) 0.70253(7) 0.0647 1.0000 Uani .
Cl102 Cl 0.30725(15) 0.07268(7) 0.62601(7) 0.0669 1.0000 Uani .
Cl103 Cl 0.16277(14) -0.04908(9) 0.68159(8) 0.0726 1.0000 Uani .
H21 H 1.2696 0.3826 0.6503 0.0544 1.0000 Uiso R
H31 H 1.1056 0.4667 0.5769 0.0476 1.0000 Uiso R
H41 H 1.2493 0.2687 0.7321 0.0882 1.0000 Uiso R
H42 H 1.1091 0.2660 0.7608 0.0880 1.0000 Uiso R
H43 H 1.1300 0.2161 0.6953 0.0880 1.0000 Uiso R
H61 H 0.8800 0.5983 0.5750 0.0537 1.0000 Uiso R
H71 H 0.8169 0.6742 0.6748 0.0651 1.0000 Uiso R
H81 H 0.6319 0.6445 0.7629 0.0904 1.0000 Uiso R
H82 H 0.7489 0.5978 0.8070 0.0899 1.0000 Uiso R
H83 H 0.6075 0.5602 0.7781 0.0898 1.0000 Uiso R
H111 H 0.5221 0.1078 0.5239 0.0408 1.0000 Uiso R
H121 H 0.6289 -0.0072 0.5494 0.0542 1.0000 Uiso R
H131 H 0.8662 -0.0171 0.5617 0.0580 1.0000 Uiso R
H141 H 0.9989 0.0910 0.5584 0.0530 1.0000 Uiso R
H151 H 0.8912 0.2086 0.5389 0.0401 1.0000 Uiso R
H171 H 0.8317 0.2314 0.4227 0.0411 1.0000 Uiso R
H181 H 0.9143 0.2979 0.3353 0.0511 1.0000 Uiso R
H191 H 0.8136 0.4103 0.2935 0.0521 1.0000 Uiso R
H201 H 0.6177 0.4535 0.3354 0.0519 1.0000 Uiso R
H211 H 0.5368 0.3888 0.4250 0.0451 1.0000 Uiso R
H231 H 0.3330 0.2677 0.5475 0.0424 1.0000 Uiso R
H241 H 0.1162 0.2285 0.4948 0.0549 1.0000 Uiso R
H251 H 0.0852 0.1708 0.3842 0.0555 1.0000 Uiso R
H261 H 0.2730 0.1551 0.3243 0.0549 1.0000 Uiso R
H271 H 0.4881 0.1949 0.3780 0.0436 1.0000 Uiso R
H1001 H 0.3074 -0.0504 0.5999 0.0668 1.0000 Uiso R
H2 H 0.827(3) 0.4623(19) 0.5223(18) 0.0193 1.0000 Uiso .
H1 H 0.730(4) 0.397(2) 0.556(2) 0.0357 1.0000 Uiso .
H11 H 0.495(4) 0.1748(10) 0.6892(19) 0.0366 1.0000 Uiso D

loop_
_atom_site_aniso_label
_atom_site_aniso_U_11
_atom_site_aniso_U_22
_atom_site_aniso_U_33
_atom_site_aniso_U_23
_atom_site_aniso_U_13
_atom_site_aniso_U_12
Ru1 0.02577(12) 0.01766(11) 0.02254(12) 0.00092(8) 0.00472(8) 0.00034(8)
Se1 0.02611(17) 0.03194(18) 0.03502(19) 0.00488(14) 0.01020(14) 0.00071(13)
S1 0.0314(4) 0.0254(4) 0.0366(4) 0.0096(3) 0.0013(3) -0.0002(3)
S2 0.0553(5) 0.0241(4) 0.0245(4) -0.0011(3) 0.0081(3) 0.0011(3)
P1 0.0224(3) 0.0193(3) 0.0268(4) -0.0019(3) 0.0064(3) -0.0008(3)
O9 0.0486(16) 0.0397(14) 0.0404(15) 0.0037(12) 0.0081(12) 0.0081(13)
N1 0.0301(14) 0.0271(13) 0.0296(14) 0.0027(11) 0.0056(11) -0.0011(11)
N2 0.0297(15) 0.0411(17) 0.0445(18) 0.0099(14) 0.0055(13) 0.0058(13)
N3 0.0372(15) 0.0213(13) 0.0362(15) 0.0022(11) 0.0002(12) -0.0003(11)
N4 0.054(2) 0.0247(15) 0.0485(19) -0.0083(13) 0.0043(15) 0.0036(13)
C1 0.0283(16) 0.0284(16) 0.0310(16) 0.0006(13) 0.0039(13) 0.0014(13)
C2 0.0272(17) 0.057(2) 0.053(2) 0.0135(19) 0.0110(16) 0.0007(16)
C3 0.0337(18) 0.045(2) 0.043(2) 0.0074(17) 0.0113(15) -0.0063(16)
C4 0.035(2) 0.063(3) 0.072(3) 0.032(2) 0.004(2) 0.0150(19)
C5 0.0382(18) 0.0211(15) 0.0330(17) -0.0002(13) -0.0030(14) 0.0034(13)
C6 0.052(2) 0.0244(17) 0.057(2) 0.0029(16) 0.0084(19) -0.0050(16)
C7 0.064(3) 0.0226(18) 0.074(3) -0.0074(19) 0.011(2) -0.0058(18)
C8 0.080(3) 0.042(2) 0.059(3) -0.024(2) 0.018(2) -0.001(2)
C9 0.0331(17) 0.0341(17) 0.0253(16) -0.0083(14) 0.0137(14) -0.0099(15)
C10 0.0312(16) 0.0226(15) 0.0294(16) -0.0009(12) 0.0096(13) 0.0029(12)
C11 0.0344(17) 0.0285(17) 0.0403(19) 0.0002(14) 0.0050(14) -0.0022(14)
C12 0.060(3) 0.0235(17) 0.050(2) -0.0002(16) 0.0029(19) -0.0044(16)
C13 0.062(3) 0.0300(19) 0.053(2) 0.0005(17) 0.009(2) 0.0167(18)
C14 0.039(2) 0.044(2) 0.050(2) 0.0022(18) 0.0088(17) 0.0154(17)
C15 0.0311(17) 0.0316(17) 0.043(2) 0.0025(15) 0.0126(14) 0.0047(14)
C16 0.0285(15) 0.0264(15) 0.0266(15) -0.0040(12) 0.0057(12) -0.0068(12)
C17 0.0320(17) 0.0376(19) 0.0352(18) -0.0011(15) 0.0077(14) -0.0031(14)
C18 0.0356(19) 0.057(2) 0.038(2) -0.0034(18) 0.0148(15) -0.0078(17)
C19 0.052(2) 0.048(2) 0.0301(18) 0.0028(16) 0.0091(16) -0.0196(18)
C20 0.062(3) 0.0335(19) 0.0334(19) 0.0024(15) 0.0089(17) -0.0043(17)
C21 0.047(2) 0.0327(18) 0.0329(18) 0.0012(14) 0.0100(15) 0.0026(15)
C22 0.0270(15) 0.0215(14) 0.0337(17) 0.0002(12) 0.0037(13) -0.0014(12)
C23 0.0282(17) 0.0361(19) 0.043(2) -0.0012(15) 0.0051(15) -0.0036(14)
C24 0.0259(17) 0.052(2) 0.060(3) 0.007(2) 0.0043(17) -0.0067(16)
C25 0.0340(19) 0.037(2) 0.061(3) 0.0056(18) -0.0109(17) -0.0091(16)
C26 0.050(2) 0.0334(19) 0.048(2) -0.0072(17) -0.0105(18) -0.0061(17)
C27 0.0370(18) 0.0330(18) 0.0388(19) -0.0060(15) 0.0022(15) -0.0027(14)
C100 0.067(3) 0.051(3) 0.046(2) -0.007(2) 0.012(2) 0.003(2)
B1 0.0330(18) 0.0243(17) 0.0259(17) 0.0035(14) 0.0008(14) -0.0019(14)
Cl101 0.0588(6) 0.0750(8) 0.0619(7) 0.0037(6) 0.0145(5) 0.0131(6)
Cl102 0.0824(8) 0.0505(6) 0.0734(8) 0.0056(6) 0.0296(7) 0.0072(6)
Cl103 0.0592(7) 0.0832(9) 0.0733(8) 0.0081(7) 0.0043(6) -0.0136(6)

loop_
_atom_type_symbol
_atom_type_scat_dispersion_real
_atom_type_scat_dispersion_imag
_atom_type_scat_Cromer_Mann_a1
_atom_type_scat_Cromer_Mann_b1
_atom_type_scat_Cromer_Mann_a2
_atom_type_scat_Cromer_Mann_b2
_atom_type_scat_Cromer_Mann_a3
_atom_type_scat_Cromer_Mann_b3
_atom_type_scat_Cromer_Mann_a4
_atom_type_scat_Cromer_Mann_b4
_atom_type_scat_Cromer_Mann_c
_atom_type_scat_source
C 0.0181 0.0091 2.3100 20.8439 1.0200 10.2075 1.5886 0.5687 0.8650 51.6512 0.2156 'International Tables Vol C 4.2.6.8 and 6.1.1.4'
H 0.0000 0.0000 0.4930 10.5109 0.3229 26.1257 0.1402 3.1424 0.0408 57.7998 0.0030 'International Tables Vol C 4.2.6.8 and 6.1.1.4'
B 0.0090 0.0039 2.0545 23.2185 1.3326 1.0210 1.0979 60.3498 0.7068 0.1403 -0.1932 'International Tables Vol C 4.2.6.8 and 6.1.1.4'
Br -0.6763 1.2805 17.1789 2.1723 5.2358 16.5796 5.6377 0.2609 3.9851 41.4328 2.9557 'International Tables Vol C 4.2.6.8 and 6.1.1.4'
Cl 0.3639 0.7018 11.4604 0.0104 7.1964 1.1662 6.2556 18.5194 1.6455 47.7784 -9.5574 'International Tables Vol C 4.2.6.8 and 6.1.1.4'
N 0.0311 0.0180 12.2126 0.0057 3.1322 9.8933 2.0125 28.9975 1.1663 0.5826 -11.5290 'International Tables Vol C 4.2.6.8 and 6.1.1.4'
O 0.0492 0.0322 3.0485 13.2771 2.2868 5.7011 1.5463 0.3239 0.8670 32.9089 0.2508 'International Tables Vol C 4.2.6.8 and 6.1.1.4'
P 0.2955 0.4335 6.4345 1.9067 4.1791 27.1570 1.7800 0.5260 1.4908 68.1645 1.1149 'International Tables Vol C 4.2.6.8 and 6.1.1.4'
Ru 0.0552 3.2960 19.2674 0.8085 12.9182 8.4347 4.8634 24.7997 1.5676 94.2928 5.3787 'International Tables Vol C 4.2.6.8 and 6.1.1.4'
S 0.3331 0.5567 6.9053 1.4679 5.2034 22.2151 1.4379 0.2536 1.5863 56.1720 0.8669 'International Tables Vol C 4.2.6.8 and 6.1.1.4'
Si 0.2541 0.3302 6.2915 2.4386 3.0353 32.3337 1.9891 0.6785 1.5410 81.6937 1.1407 'International Tables Vol C 4.2.6.8 and 6.1.1.4'
Se -0.7943 1.1372 17.0006 2.4098 5.8196 0.2726 3.9731 15.2372 4.3543 43.8163 2.8409 'International Tables Vol C 4.2.6.8 and 6.1.1.4'

loop_
_geom_angle_atom_site_label_1
_geom_angle_atom_site_label_2
_geom_angle_atom_site_label_3
_geom_angle
_geom_angle_publ_flag
Se1 Ru1 S1 81.44(2) yes
Se1 Ru1 S2 85.06(2) yes
S1 Ru1 S2 87.59(3) yes
Se1 Ru1 P1 92.82(2) yes
S1 Ru1 P1 94.60(3) yes
S2 Ru1 P1 176.70(3) yes
Se1 Ru1 C9 99.67(9) yes
S1 Ru1 C9 174.02(10) yes
S2 Ru1 C9 86.66(10) yes
P1 Ru1 C9 91.21(9) yes
Se1 Ru1 H1 172.3(13) no
S1 Ru1 H1 91.7(13) no
S2 Ru1 H1 98.2(13) no
P1 Ru1 H1 84.2(13) no
C9 Ru1 H1 87.5(13) no
Ru1 Se1 H11 135.9(13) no
Ru1 S1 C1 101.91(12) yes
Ru1 S2 C5 101.11(12) yes
Ru1 P1 C10 117.25(11) yes
Ru1 P1 C16 111.18(10) yes
C10 P1 C16 105.97(15) yes
Ru1 P1 C22 117.48(11) yes
C10 P1 C22 102.08(15) yes
C16 P1 C22 101.05(15) yes
C1 N1 C3 107.3(3) yes
C1 N1 B1 128.3(3) yes
C3 N1 B1 124.2(3) yes
C1 N2 C2 108.5(3) yes
C1 N2 C4 123.8(3) yes
C2 N2 C4 127.6(3) yes
C5 N3 C6 107.6(3) yes
C5 N3 B1 127.4(3) yes
C6 N3 B1 124.4(3) yes
C5 N4 C7 109.0(3) yes
C5 N4 C8 124.8(4) yes
C7 N4 C8 126.2(3) yes
S1 C1 N2 123.9(3) yes
S1 C1 N1 127.6(3) yes
N2 C1 N1 108.4(3) yes
N2 C2 C3 107.6(3) yes
N2 C2 H21 124.5 no
C3 C2 H21 127.9 no
N1 C3 C2 108.1(3) yes
N1 C3 H31 124.7 no
C2 C3 H31 127.1 no
N2 C4 H41 110.1 no
N2 C4 H42 110.4 no
H41 C4 H42 108.4 no
N2 C4 H43 109.9 no
H41 C4 H43 109.1 no
H42 C4 H43 109.0 no
S2 C5 N3 126.3(3) yes
S2 C5 N4 125.4(3) yes
N3 C5 N4 108.2(3) yes
N3 C6 C7 108.1(4) yes
N3 C6 H61 124.1 no
C7 C6 H61 127.8 no
N4 C7 C6 107.1(3) yes
N4 C7 H71 125.0 no
C6 C7 H71 127.9 no
N4 C8 H81 110.0 no
N4 C8 H82 108.1 no
H81 C8 H82 110.0 no
N4 C8 H83 110.4 no
H81 C8 H83 108.5 no
H82 C8 H83 109.9 no
Ru1 C9 O9 176.0(3) yes
P1 C10 C11 121.0(3) yes
P1 C10 C15 120.5(3) yes
C11 C10 C15 118.4(3) yes
C10 C11 C12 120.9(3) yes
C10 C11 H111 119.0 no
C12 C11 H111 120.2 no
C11 C12 C13 120.2(4) yes
C11 C12 H121 119.2 no
C13 C12 H121 120.6 no
C12 C13 C14 120.1(4) yes
C12 C13 H131 119.6 no
C14 C13 H131 120.3 no
C13 C14 C15 119.8(4) yes
C13 C14 H141 120.5 no
C15 C14 H141 119.7 no
C14 C15 C10 120.5(3) yes
C14 C15 H151 120.1 no
C10 C15 H151 119.3 no
P1 C16 C17 125.1(3) yes
P1 C16 C21 116.4(3) yes
C17 C16 C21 118.4(3) yes
C16 C17 C18 120.1(4) yes
C16 C17 H171 120.5 no
C18 C17 H171 119.4 no
C17 C18 C19 120.7(4) yes
C17 C18 H181 118.9 no
C19 C18 H181 120.3 no
C18 C19 C20 120.0(3) yes
C18 C19 H191 120.1 no
C20 C19 H191 119.9 no
C19 C20 C21 120.0(4) yes
C19 C20 H201 120.9 no
C21 C20 H201 119.0 no
C16 C21 C20 120.8(4) yes
C16 C21 H211 119.8 no
C20 C21 H211 119.4 no
P1 C22 C23 121.8(3) yes
P1 C22 C27 119.2(3) yes
C23 C22 C27 119.0(3) yes
C22 C23 C24 120.1(4) yes
C22 C23 H231 119.9 no
C24 C23 H231 120.0 no
C23 C24 C25 120.3(4) yes
C23 C24 H241 118.9 no
C25 C24 H241 120.7 no
C24 C25 C26 120.1(3) yes
C24 C25 H251 119.9 no
C26 C25 H251 120.0 no
C25 C26 C27 119.7(4) yes
C25 C26 H261 121.0 no
C27 C26 H261 119.3 no
C26 C27 C22 120.7(4) yes
C26 C27 H271 118.5 no
C22 C27 H271 120.8 no
Cl101 C100 Cl102 110.5(3) yes
Cl101 C100 Cl103 111.0(3) yes
Cl102 C100 Cl103 110.2(3) yes
Cl101 C100 H1001 109.3 no
Cl102 C100 H1001 107.1 no
Cl103 C100 H1001 108.6 no
N1 B1 N3 112.2(3) yes
N1 B1 H2 111.3(18) no
N3 B1 H2 107.9(19) no
N1 B1 H1 109.5(19) no
N3 B1 H1 117.0(19) no
H2 B1 H1 98(3) no
B1 H1 Ru1 131(3) no

loop_
_geom_bond_atom_site_label_1
_geom_bond_atom_site_label_2
_geom_bond_distance
_geom_bond_publ_flag
Ru1 Se1 2.6585(4) yes
Ru1 S1 2.4180(8) yes
Ru1 S2 2.4285(8) yes
Ru1 P1 2.3279(8) yes
Ru1 C9 1.917(4) yes
Ru1 H1 1.73(4) no
Se1 H11 1.367(18) no
S1 C1 1.700(3) yes
S2 C5 1.712(4) yes
P1 C10 1.837(3) yes
P1 C16 1.839(3) yes
P1 C22 1.838(3) yes
O9 C9 1.053(4) yes
N1 C1 1.344(4) yes
N1 C3 1.406(4) yes
N1 B1 1.539(5) yes
N2 C1 1.357(4) yes
N2 C2 1.379(5) yes
N2 C4 1.459(5) yes
N3 C5 1.350(5) yes
N3 C6 1.393(4) yes
N3 B1 1.534(5) yes
N4 C5 1.341(4) yes
N4 C7 1.382(6) yes
N4 C8 1.462(6) yes
C2 C3 1.336(6) yes
C2 H21 0.926 no
C3 H31 0.922 no
C4 H41 0.963 no
C4 H42 0.966 no
C4 H43 0.968 no
C6 C7 1.342(6) yes
C6 H61 0.948 no
C7 H71 0.933 no
C8 H81 0.950 no
C8 H82 0.944 no
C8 H83 0.960 no
C10 C11 1.388(5) yes
C10 C15 1.392(5) yes
C11 C12 1.388(5) yes
C11 H111 0.929 no
C12 C13 1.376(6) yes
C12 H121 0.928 no
C13 C14 1.376(6) yes
C13 H131 0.936 no
C14 C15 1.400(5) yes
C14 H141 0.938 no
C15 H151 0.947 no
C16 C17 1.395(5) yes
C16 C21 1.398(5) yes
C17 C18 1.395(5) yes
C17 H171 0.928 no
C18 C19 1.371(6) yes
C18 H181 0.928 no
C19 C20 1.378(6) yes
C19 H191 0.936 no
C20 C21 1.389(5) yes
C20 H201 0.946 no
C21 H211 0.935 no
C22 C23 1.387(5) yes
C22 C27 1.390(5) yes
C23 C24 1.394(5) yes
C23 H231 0.930 no
C24 C25 1.380(6) yes
C24 H241 0.934 no
C25 C26 1.378(6) yes
C25 H251 0.938 no
C26 C27 1.395(5) yes
C26 H261 0.959 no
C27 H271 0.926 no
C100 Cl101 1.767(5) yes
C100 Cl102 1.746(5) yes
C100 Cl103 1.766(5) yes
C100 H1001 0.981 no
B1 H2 1.05(3) no
B1 H1 1.18(4) no

loop_
_geom_hbond_atom_site_label_D
_geom_hbond_atom_site_label_H
_geom_hbond_atom_site_label_A
_geom_hbond_angle_DHA
_geom_hbond_distance_DH
_geom_hbond_distance_HA
_geom_hbond_distance_DA
_geom_hbond_publ_flag
C17 H171 C15 130.00 0.928 2.518 3.196(6) yes
